data_7007995
loop_
_publ_author_name
'B\'eni, Zolt\'an'
'Ros, Renzo'
'Tassan, Augusto'
'Scopelliti, Rosario'
'Roulet, Raymond'

_publ_section_title
;
 Oxidative addition of iodo-acetonitrile and of elemental halogens to
 [Pt3(mu-CO)3(PCy3)3].
;
_journal_issue 2
_journal_name_full 'Dalton transactions (Cambridge, England : 2003)'
_journal_page_first 315
_journal_page_last 325
_journal_paper_doi 10.1039/b415311a
_journal_year 2005
_chemical_formula_moiety 'C38 H66 I2 O2 P2 Pt2, 3.5(C7 H8)'
_chemical_formula_sum 'C62.5 H94 I2 O2 P2 Pt2'
_chemical_formula_weight 1583.30
_chemical_name_systematic
;
?
;
_space_group_IT_number 2
_symmetry_cell_setting triclinic
_symmetry_space_group_name_Hall '-P 1'
_symmetry_space_group_name_H-M 'P -1'
_atom_sites_solution_hydrogens geom
_atom_sites_solution_primary direct
_atom_sites_solution_secondary difmap
_audit_creation_method SHELXL-97
_cell_angle_alpha 101.922(9)
_cell_angle_beta 97.406(13)
_cell_angle_gamma 91.277(11)
_cell_formula_units_Z 2
_cell_length_a 12.631(2)
_cell_length_b 16.0541(12)
_cell_length_c 16.291(2)
_cell_measurement_reflns_used 4875
_cell_measurement_temperature 140(2)
_cell_measurement_theta_max 23.9216
_cell_measurement_theta_min 1.3368
_cell_volume 3201.2(7)
_computing_cell_refinement 'Oxford Diffraction, CrysAlis RED'
_computing_data_collection 'marresearch mar345'
_computing_data_reduction 'Oxford Diffraction, CrysAlis RED'
_computing_molecular_graphics 'Bruker SHELXTL'
_computing_publication_material 'Bruker SHELXTL'
_computing_structure_refinement 'SHELXL-97 (Sheldrick, 1997)'
_computing_structure_solution 'SHELXS-97 (Sheldrick, 1990)'
_diffrn_ambient_temperature 140(2)
_diffrn_measured_fraction_theta_full 0.939
_diffrn_measured_fraction_theta_max 0.939
_diffrn_measurement_device_type 'marresearch mar345 IPDS'
_diffrn_measurement_method '60 images with deltaphi = 3 deg. and exp. time = 180 sec.'
_diffrn_radiation_monochromator graphite
_diffrn_radiation_source 'fine-focus sealed tube'
_diffrn_radiation_type MoK\a
_diffrn_radiation_wavelength 0.71070
_diffrn_reflns_av_R_equivalents 0.0345
_diffrn_reflns_av_sigmaI/netI 0.0400
_diffrn_reflns_limit_h_max 13
_diffrn_reflns_limit_h_min -15
_diffrn_reflns_limit_k_max 19
_diffrn_reflns_limit_k_min -19
_diffrn_reflns_limit_l_max 19
_diffrn_reflns_limit_l_min -19
_diffrn_reflns_number 20804
_diffrn_reflns_theta_full 25.03
_diffrn_reflns_theta_max 25.03
_diffrn_reflns_theta_min 2.94
_exptl_absorpt_coefficient_mu 5.418
_exptl_absorpt_correction_T_max 0.639
_exptl_absorpt_correction_T_min 0.167
_exptl_absorpt_correction_type refdelf
_exptl_absorpt_process_details
;
(See: Walker, N. & Stuart, D. (1983) Acta Cryst. A39, 158-166)
;
_exptl_crystal_colour yellow
_exptl_crystal_density_diffrn 1.643
_exptl_crystal_density_method 'not measured'
_exptl_crystal_description prismatic
_exptl_crystal_F_000 1554
_exptl_crystal_size_max 0.16
_exptl_crystal_size_mid 0.16
_exptl_crystal_size_min 0.13
_refine_diff_density_max 1.443
_refine_diff_density_min -1.835
_refine_diff_density_rms 0.173
_refine_ls_extinction_coef 0.00072(14)
_refine_ls_extinction_expression Fc^*^=kFc[1+0.001xFc^2^\l^3^/sin(2\q)]^-1/4^
_refine_ls_extinction_method SHELXL
_refine_ls_goodness_of_fit_ref 1.063
_refine_ls_hydrogen_treatment mixed
_refine_ls_matrix_type full
_refine_ls_number_parameters 653
_refine_ls_number_reflns 10600
_refine_ls_number_restraints 5
_refine_ls_restrained_S_all 1.062
_refine_ls_R_factor_all 0.0491
_refine_ls_R_factor_gt 0.0416
_refine_ls_shift/su_max 0.003
_refine_ls_shift/su_mean 0.000
_refine_ls_structure_factor_coef Fsqd
_refine_ls_weighting_details 'calc w=1/[\s^2^(Fo^2^)+(0.0728P)^2^+4.9430P] where P=(Fo^2^+2Fc^2^)/3'
_refine_ls_weighting_scheme calc
_refine_ls_wR_factor_gt 0.1114
_refine_ls_wR_factor_ref 0.1193
_reflns_number_gt 8751
_reflns_number_total 10600
_reflns_threshold_expression >2sigma(I)
_cod_data_source_file b415311a.txt
_cod_data_source_block roulet15
_cod_depositor_comments
;
The following automatic conversions were performed:
'_symmetry_cell_setting' value 'Triclinic' changed to 'triclinic'
according to '/home/saulius/struct/CIF-dictionaries/cif_core.dic'
dictionary named 'cif_core.dic' version 2.4.1 from 2010-06-29.

Automatic conversion script
Id: cif_fix_enum 1527 2010-12-29 10:47:43Z saulius 
;
_cod_original_cell_volume 3201.3(7)
_cod_original_sg_symbol_H-M P-1
_cod_original_formula_sum 'C62.50 H94 I2 O2 P2 Pt2'
_cod_database_code 7007995

loop_
_symmetry_equiv_pos_as_xyz
'x, y, z'
'-x, -y, -z'

loop_
_atom_site_label
_atom_site_type_symbol
_atom_site_fract_x
_atom_site_fract_y
_atom_site_fract_z
_atom_site_U_iso_or_equiv
_atom_site_adp_type
_atom_site_occupancy
_atom_site_symmetry_multiplicity
_atom_site_calc_flag
_atom_site_refinement_flags
_atom_site_disorder_assembly
_atom_site_disorder_group
Pt1 Pt 0.46873(2) 0.165854(15) -0.147266(16) 0.03364(10) Uani 1 1 d . A .
Pt2 Pt 0.36131(2) 0.298520(15) -0.086733(16) 0.03248(10) Uani 1 1 d D . .
I1 I 0.27620(4) 0.09552(3) -0.20663(3) 0.04755(15) Uani 1 1 d . . .
I2A I 0.40805(7) 0.25118(6) 0.05802(6) 0.0451(3) Uani 0.778(3) 1 d P A 1
O2A O 0.362(3) 0.329(2) -0.2613(12) 0.044(5) Uani 0.778(3) 1 d PD A 1
C2A C 0.3590(10) 0.3146(8) -0.1959(6) 0.047(3) Uani 0.778(3) 1 d PD A 1
I2B I 0.3694(9) 0.3182(7) -0.2405(5) 0.0504(13) Uani 0.222(3) 1 d P A 2
O2B O 0.366(4) 0.233(3) 0.0732(16) 0.070(11) Uani 0.222(3) 1 d PD A 2
C2B C 0.368(2) 0.2546(17) 0.0106(11) 0.038(8) Uani 0.222(3) 1 d PD A 2
P1 P 0.56711(13) 0.05045(10) -0.20472(10) 0.0278(3) Uani 1 1 d . . .
P2 P 0.23990(14) 0.40083(11) -0.04159(11) 0.0333(4) Uani 1 1 d . A .
O1 O 0.6562(5) 0.2728(4) -0.0607(4) 0.0571(17) Uani 1 1 d . A .
C1 C 0.5894(8) 0.2392(5) -0.0933(6) 0.050(2) Uani 1 1 d . . .
C3 C 0.6836(5) 0.0385(4) -0.1278(4) 0.0326(14) Uani 1 1 d . A .
H3 H 0.7316 0.0901 -0.1232 0.039 Uiso 1 1 calc R . .
C4 C 0.6593(6) 0.0416(5) -0.0374(4) 0.0383(15) Uani 1 1 d . . .
H4A H 0.6168 0.0916 -0.0193 0.046 Uiso 1 1 calc R A .
H4B H 0.6165 -0.0104 -0.0360 0.046 Uiso 1 1 calc R . .
C5 C 0.7634(6) 0.0476(5) 0.0233(5) 0.0463(17) Uani 1 1 d . A .
H5A H 0.8032 0.1020 0.0251 0.056 Uiso 1 1 calc R . .
H5B H 0.7467 0.0478 0.0811 0.056 Uiso 1 1 calc R . .
C6 C 0.8332(7) -0.0264(5) -0.0037(5) 0.0499(19) Uani 1 1 d . . .
H6A H 0.7969 -0.0802 0.0007 0.060 Uiso 1 1 calc R A .
H6B H 0.9017 -0.0185 0.0347 0.060 Uiso 1 1 calc R . .
C7 C 0.8554(6) -0.0322(5) -0.0949(5) 0.0452(17) Uani 1 1 d . A .
H7A H 0.8961 -0.0833 -0.1123 0.054 Uiso 1 1 calc R . .
H7B H 0.8998 0.0185 -0.0976 0.054 Uiso 1 1 calc R . .
C8 C 0.7514(6) -0.0373(5) -0.1563(5) 0.0414(16) Uani 1 1 d . . .
H8A H 0.7686 -0.0373 -0.2139 0.050 Uiso 1 1 calc R A .
H8B H 0.7104 -0.0912 -0.1585 0.050 Uiso 1 1 calc R . .
C9 C 0.4902(5) -0.0519(4) -0.2456(4) 0.0332(14) Uani 1 1 d . A .
H9 H 0.4232 -0.0376 -0.2787 0.040 Uiso 1 1 calc R . .
C10 C 0.4530(6) -0.0889(4) -0.1741(4) 0.0375(15) Uani 1 1 d . . .
H10A H 0.4196 -0.0443 -0.1356 0.045 Uiso 1 1 calc R A .
H10B H 0.5152 -0.1084 -0.1409 0.045 Uiso 1 1 calc R . .
C11 C 0.3720(6) -0.1640(5) -0.2118(5) 0.0459(17) Uani 1 1 d . A .
H11A H 0.3509 -0.1893 -0.1654 0.055 Uiso 1 1 calc R . .
H11B H 0.3071 -0.1427 -0.2400 0.055 Uiso 1 1 calc R . .
C12 C 0.4164(7) -0.2321(5) -0.2749(5) 0.0516(19) Uani 1 1 d . . .
H12A H 0.3598 -0.2770 -0.3006 0.062 Uiso 1 1 calc R A .
H12B H 0.4757 -0.2587 -0.2454 0.062 Uiso 1 1 calc R . .
C13 C 0.4571(6) -0.1945(4) -0.3445(5) 0.0439(17) Uani 1 1 d . A .
H13A H 0.3961 -0.1739 -0.3781 0.053 Uiso 1 1 calc R . .
H13B H 0.4898 -0.2397 -0.3830 0.053 Uiso 1 1 calc R . .
C14 C 0.5401(6) -0.1205(4) -0.3079(4) 0.0382(15) Uani 1 1 d . . .
H14A H 0.5625 -0.0959 -0.3542 0.046 Uiso 1 1 calc R A .
H14B H 0.6040 -0.1415 -0.2781 0.046 Uiso 1 1 calc R . .
C15 C 0.6207(5) 0.0765(4) -0.2974(4) 0.0312(13) Uani 1 1 d . A .
H15 H 0.6650 0.0287 -0.3209 0.037 Uiso 1 1 calc R . .
C16 C 0.6919(6) 0.1596(5) -0.2744(4) 0.0419(16) Uani 1 1 d . . .
H16A H 0.7544 0.1527 -0.2334 0.050 Uiso 1 1 calc R A .
H16B H 0.6509 0.2067 -0.2467 0.050 Uiso 1 1 calc R . .
C17 C 0.7313(7) 0.1831(5) -0.3531(5) 0.0485(18) Uani 1 1 d . A .
H17A H 0.7730 0.2384 -0.3361 0.058 Uiso 1 1 calc R . .
H17B H 0.7789 0.1392 -0.3774 0.058 Uiso 1 1 calc R . .
C18 C 0.6380(7) 0.1895(5) -0.4191(5) 0.0492(19) Uani 1 1 d . . .
H18A H 0.6649 0.2018 -0.4700 0.059 Uiso 1 1 calc R A .
H18B H 0.5941 0.2371 -0.3966 0.059 Uiso 1 1 calc R . .
C19 C 0.5687(7) 0.1063(5) -0.4434(5) 0.0503(19) Uani 1 1 d . A .
H19A H 0.6110 0.0596 -0.4701 0.060 Uiso 1 1 calc R . .
H19B H 0.5068 0.1124 -0.4854 0.060 Uiso 1 1 calc R . .
C20 C 0.5283(6) 0.0832(5) -0.3657(4) 0.0372(15) Uani 1 1 d . . .
H20A H 0.4805 0.1274 -0.3422 0.045 Uiso 1 1 calc R A .
H20B H 0.4863 0.0282 -0.3831 0.045 Uiso 1 1 calc R . .
C21 C 0.2639(6) 0.4502(4) 0.0721(5) 0.0387(15) Uani 1 1 d . . .
H21 H 0.2625 0.4017 0.1018 0.046 Uiso 1 1 calc R A .
C22 C 0.3753(6) 0.4931(6) 0.0999(5) 0.0520(19) Uani 1 1 d . A .
H22A H 0.3800 0.5461 0.0782 0.062 Uiso 1 1 calc R . .
H22B H 0.4293 0.4546 0.0767 0.062 Uiso 1 1 calc R . .
C23 C 0.3972(8) 0.5142(8) 0.1981(6) 0.070(3) Uani 1 1 d . . .
H23A H 0.3962 0.4608 0.2195 0.084 Uiso 1 1 calc R A .
H23B H 0.4688 0.5432 0.2169 0.084 Uiso 1 1 calc R . .
C24 C 0.3119(8) 0.5721(6) 0.2343(6) 0.063(2) Uani 1 1 d . A .
H24A H 0.3250 0.5833 0.2969 0.076 Uiso 1 1 calc R . .
H24B H 0.3175 0.6274 0.2169 0.076 Uiso 1 1 calc R . .
C25 C 0.2022(8) 0.5328(6) 0.2045(5) 0.062(2) Uani 1 1 d . . .
H25A H 0.1493 0.5731 0.2265 0.075 Uiso 1 1 calc R A .
H25B H 0.1941 0.4807 0.2272 0.075 Uiso 1 1 calc R . .
C26 C 0.1797(7) 0.5096(6) 0.1074(6) 0.058(2) Uani 1 1 d . A .
H26A H 0.1077 0.4811 0.0895 0.070 Uiso 1 1 calc R . .
H26B H 0.1813 0.5622 0.0846 0.070 Uiso 1 1 calc R . .
C27 C 0.1045(5) 0.3478(4) -0.0581(4) 0.0330(14) Uani 1 1 d . . .
H27 H 0.0530 0.3924 -0.0407 0.040 Uiso 1 1 calc R A .
C28 C 0.0991(6) 0.2811(5) -0.0027(5) 0.0451(17) Uani 1 1 d . A .
H28A H 0.1550 0.2397 -0.0143 0.054 Uiso 1 1 calc R . .
H28B H 0.1134 0.3099 0.0578 0.054 Uiso 1 1 calc R . .
C29 C -0.0114(7) 0.2334(5) -0.0206(6) 0.052(2) Uani 1 1 d . . .
H29A H -0.0115 0.1894 0.0140 0.063 Uiso 1 1 calc R A .
H29B H -0.0664 0.2741 -0.0038 0.063 Uiso 1 1 calc R . .
C30 C -0.0387(6) 0.1919(5) -0.1124(6) 0.053(2) Uani 1 1 d . A .
H30A H -0.1103 0.1623 -0.1220 0.063 Uiso 1 1 calc R . .
H30B H 0.0139 0.1488 -0.1285 0.063 Uiso 1 1 calc R . .
C31 C -0.0384(6) 0.2577(5) -0.1673(5) 0.0499(19) Uani 1 1 d . . .
H31A H -0.0948 0.2983 -0.1541 0.060 Uiso 1 1 calc R A .
H31B H -0.0546 0.2289 -0.2277 0.060 Uiso 1 1 calc R . .
C32 C 0.0700(6) 0.3067(5) -0.1524(5) 0.0462(17) Uani 1 1 d . A .
H32A H 0.0660 0.3518 -0.1858 0.055 Uiso 1 1 calc R . .
H32B H 0.1247 0.2672 -0.1727 0.055 Uiso 1 1 calc R . .
C33 C 0.2255(5) 0.4801(4) -0.1094(5) 0.0390(15) Uani 1 1 d . . .
H33 H 0.2119 0.4458 -0.1687 0.047 Uiso 1 1 calc R A .
C34 C 0.1313(7) 0.5396(5) -0.1008(6) 0.057(2) Uani 1 1 d . A .
H34A H 0.0642 0.5052 -0.1044 0.069 Uiso 1 1 calc R . .
H34B H 0.1431 0.5792 -0.0448 0.069 Uiso 1 1 calc R . .
C35 C 0.1209(7) 0.5897(6) -0.1691(6) 0.059(2) Uani 1 1 d . . .
H35A H 0.0616 0.6286 -0.1612 0.071 Uiso 1 1 calc R A .
H35B H 0.1032 0.5502 -0.2248 0.071 Uiso 1 1 calc R . .
C36 C 0.2233(8) 0.6411(6) -0.1679(6) 0.059(2) Uani 1 1 d . A .
H36A H 0.2154 0.6706 -0.2159 0.071 Uiso 1 1 calc R . .
H36B H 0.2364 0.6852 -0.1148 0.071 Uiso 1 1 calc R . .
C37 C 0.3177(7) 0.5855(6) -0.1740(6) 0.061(2) Uani 1 1 d . . .
H37A H 0.3838 0.6217 -0.1686 0.073 Uiso 1 1 calc R A .
H37B H 0.3090 0.5465 -0.2304 0.073 Uiso 1 1 calc R . .
C38 C 0.3291(6) 0.5327(5) -0.1048(5) 0.0436(17) Uani 1 1 d . A .
H38A H 0.3890 0.4944 -0.1127 0.052 Uiso 1 1 calc R . .
H38B H 0.3452 0.5713 -0.0484 0.052 Uiso 1 1 calc R . .
C39 C 0.8821(8) -0.0388(7) -0.3933(6) 0.068(3) Uani 1 1 d . . .
C40 C 0.8658(9) -0.0115(7) -0.4703(7) 0.072(3) Uani 1 1 d . . .
H40 H 0.9036 0.0384 -0.4758 0.080 Uiso 1 1 calc R . .
C41 C 0.7976(11) -0.0550(9) -0.5365(8) 0.087(4) Uani 1 1 d . . .
H41 H 0.7884 -0.0342 -0.5873 0.080 Uiso 1 1 calc R . .
C42 C 0.7422(10) -0.1263(10) -0.5336(8) 0.089(4) Uani 1 1 d . . .
H42 H 0.6956 -0.1561 -0.5816 0.080 Uiso 1 1 calc R . .
C43 C 0.7543(9) -0.1547(7) -0.4606(9) 0.083(3) Uani 1 1 d . . .
H43 H 0.7145 -0.2046 -0.4576 0.080 Uiso 1 1 calc R . .
C44 C 0.8228(9) -0.1133(7) -0.3898(6) 0.071(3) Uani 1 1 d . . .
H44 H 0.8299 -0.1349 -0.3394 0.080 Uiso 1 1 calc R . .
C45 C 0.9569(11) 0.0082(10) -0.3193(8) 0.105(5) Uani 1 1 d . . .
H45A H 0.9909 0.0574 -0.3343 0.080 Uiso 1 1 calc R . .
H45B H 1.0119 -0.0298 -0.3031 0.080 Uiso 1 1 calc R . .
H45C H 0.9172 0.0279 -0.2716 0.080 Uiso 1 1 calc R . .
C46 C 1.0960(12) -0.2443(9) -0.4869(9) 0.093(4) Uani 1 1 d . . .
C47 C 1.0068(10) -0.2304(8) -0.5396(9) 0.086(3) Uani 1 1 d . . .
H47 H 0.9734 -0.1777 -0.5267 0.080 Uiso 1 1 calc R . .
C48 C 0.9648(17) -0.2896(10) -0.6094(9) 0.124(6) Uani 1 1 d . . .
H48 H 0.9036 -0.2799 -0.6460 0.080 Uiso 1 1 calc R . .
C49 C 1.022(2) -0.3713(17) -0.6247(16) 0.217(15) Uani 1 1 d . . .
H49 H 0.9946 -0.4190 -0.6677 0.080 Uiso 1 1 calc R . .
C50 C 1.113(2) -0.3731(10) -0.5745(13) 0.134(7) Uani 1 1 d . . .
H50 H 1.1544 -0.4211 -0.5907 0.080 Uiso 1 1 calc R . .
C51 C 1.1538(14) -0.3194(11) -0.5071(11) 0.109(5) Uani 1 1 d . . .
H51 H 1.2176 -0.3291 -0.4733 0.080 Uiso 1 1 calc R . .
C52 C 1.1370(16) -0.1782(11) -0.4074(12) 0.143(7) Uani 1 1 d . . .
H52A H 1.0897 -0.1304 -0.4019 0.080 Uiso 1 1 calc R . .
H52B H 1.2094 -0.1576 -0.4112 0.080 Uiso 1 1 calc R . .
H52C H 1.1383 -0.2041 -0.3578 0.080 Uiso 1 1 calc R . .
C53 C 0.8410(16) -0.3647(10) -0.3876(9) 0.104(5) Uani 1 1 d . . .
C54 C 0.7407(12) -0.3630(9) -0.3588(10) 0.099(4) Uani 1 1 d . . .
H54A H 0.6804 -0.3943 -0.3932 0.080 Uiso 1 1 calc R . .
C55 C 0.7316(14) -0.3158(9) -0.2809(11) 0.097(4) Uani 1 1 d . . .
H55A H 0.6642 -0.3149 -0.2608 0.080 Uiso 1 1 calc R . .
C56 C 0.8149(19) -0.2708(9) -0.2316(9) 0.109(6) Uani 1 1 d . . .
H56A H 0.8042 -0.2378 -0.1780 0.080 Uiso 1 1 calc R . .
C57 C 0.9133(18) -0.2700(9) -0.2545(11) 0.123(6) Uani 1 1 d . . .
H57A H 0.9719 -0.2382 -0.2182 0.080 Uiso 1 1 calc R . .
C58 C 0.9251(12) -0.3166(10) -0.3314(13) 0.107(5) Uani 1 1 d . . .
H58A H 0.9942 -0.3170 -0.3487 0.080 Uiso 1 1 calc R . .
C59 C 0.872(3) -0.4136(17) -0.4653(16) 0.31(2) Uani 1 1 d . . .
H59A H 0.8095 -0.4447 -0.5008 0.080 Uiso 1 1 calc R . .
H59B H 0.9252 -0.4543 -0.4516 0.080 Uiso 1 1 calc R . .
H59C H 0.9039 -0.3749 -0.4959 0.080 Uiso 1 1 calc R . .
C60 C 0.478(3) -0.535(2) -0.468(2) 0.112(9) Uiso 0.50 1 d P . .
C61 C 0.4422(16) -0.4431(13) -0.4776(13) 0.141(7) Uiso 1 1 d . . .
C62 C 0.469(3) -0.417(2) -0.525(2) 0.114(10) Uiso 0.50 1 d P . .
C63 C 0.551(2) -0.4331(17) -0.5841(17) 0.179(9) Uiso 1 1 d . . .
C64 C 0.592(3) -0.522(2) -0.575(2) 0.114(10) Uiso 0.50 1 d P . .

loop_
_atom_site_aniso_label
_atom_site_aniso_U_11
_atom_site_aniso_U_22
_atom_site_aniso_U_33
_atom_site_aniso_U_23
_atom_site_aniso_U_13
_atom_site_aniso_U_12
Pt1 0.03249(16) 0.03016(16) 0.03652(16) 0.00310(11) 0.00441(11) 0.00252(10)
Pt2 0.03368(16) 0.02958(15) 0.03553(16) 0.00881(11) 0.00613(11) 0.00462(10)
I1 0.0379(3) 0.0435(3) 0.0570(3) 0.0026(2) 0.0036(2) 0.00126(19)
I2A 0.0533(5) 0.0457(5) 0.0404(4) 0.0155(3) 0.0090(4) 0.0152(4)
O2A 0.076(10) 0.038(10) 0.029(9) 0.019(5) 0.025(8) 0.005(6)
C2A 0.043(6) 0.029(5) 0.072(9) 0.015(7) 0.011(7) 0.004(4)
I2B 0.073(2) 0.043(3) 0.045(4) 0.022(3) 0.023(3) 0.0145(17)
O2B 0.07(3) 0.09(3) 0.06(2) 0.042(18) 0.017(18) 0.01(2)
C2B 0.019(15) 0.034(16) 0.05(2) -0.012(15) 0.008(15) 0.012(12)
P1 0.0281(8) 0.0251(7) 0.0309(8) 0.0075(6) 0.0047(6) -0.0013(6)
P2 0.0298(9) 0.0309(8) 0.0437(9) 0.0145(7) 0.0098(7) 0.0064(6)
O1 0.050(3) 0.045(3) 0.055(3) -0.023(3) -0.020(3) 0.018(3)
C1 0.062(6) 0.027(4) 0.071(6) 0.017(4) 0.033(5) 0.016(4)
C3 0.034(3) 0.034(3) 0.034(3) 0.014(3) 0.007(3) 0.003(3)
C4 0.039(4) 0.041(4) 0.036(3) 0.014(3) 0.003(3) -0.002(3)
C5 0.048(4) 0.052(4) 0.038(4) 0.015(3) -0.002(3) -0.007(3)
C6 0.049(5) 0.054(5) 0.051(4) 0.026(4) -0.001(4) 0.004(4)
C7 0.044(4) 0.041(4) 0.052(4) 0.017(3) 0.001(3) 0.006(3)
C8 0.040(4) 0.040(4) 0.048(4) 0.016(3) 0.008(3) 0.005(3)
C9 0.036(4) 0.028(3) 0.036(3) 0.009(3) 0.004(3) -0.004(3)
C10 0.044(4) 0.032(3) 0.035(3) 0.006(3) 0.006(3) -0.002(3)
C11 0.049(4) 0.043(4) 0.045(4) 0.007(3) 0.012(3) -0.012(3)
C12 0.059(5) 0.038(4) 0.055(5) 0.009(4) 0.003(4) -0.017(3)
C13 0.041(4) 0.032(3) 0.050(4) -0.004(3) 0.001(3) -0.012(3)
C14 0.043(4) 0.031(3) 0.040(4) 0.005(3) 0.006(3) -0.001(3)
C15 0.035(3) 0.025(3) 0.034(3) 0.007(3) 0.006(3) -0.003(2)
C16 0.049(4) 0.040(4) 0.037(4) 0.012(3) 0.002(3) -0.010(3)
C17 0.054(5) 0.051(4) 0.044(4) 0.017(3) 0.009(3) -0.010(4)
C18 0.059(5) 0.053(5) 0.040(4) 0.021(3) 0.006(4) -0.008(4)
C19 0.066(5) 0.049(4) 0.036(4) 0.013(3) 0.005(4) -0.008(4)
C20 0.041(4) 0.040(4) 0.030(3) 0.009(3) -0.001(3) -0.003(3)
C21 0.038(4) 0.026(3) 0.054(4) 0.011(3) 0.009(3) -0.002(3)
C22 0.040(4) 0.059(5) 0.054(5) 0.008(4) 0.007(4) -0.015(4)
C23 0.054(5) 0.101(8) 0.047(5) 0.003(5) 0.000(4) -0.013(5)
C24 0.080(7) 0.056(5) 0.046(5) 0.000(4) -0.001(4) -0.012(4)
C25 0.074(6) 0.062(5) 0.044(4) -0.005(4) 0.007(4) 0.022(5)
C26 0.054(5) 0.055(5) 0.057(5) -0.007(4) 0.002(4) 0.016(4)
C27 0.024(3) 0.029(3) 0.045(4) 0.010(3) -0.001(3) -0.002(2)
C28 0.039(4) 0.050(4) 0.050(4) 0.020(4) 0.005(3) -0.003(3)
C29 0.050(5) 0.045(4) 0.066(5) 0.026(4) 0.007(4) -0.012(3)
C30 0.038(4) 0.042(4) 0.077(6) 0.020(4) -0.009(4) -0.015(3)
C31 0.044(4) 0.048(4) 0.055(5) 0.015(4) -0.010(4) -0.008(3)
C32 0.051(5) 0.039(4) 0.051(4) 0.023(3) 0.000(3) -0.002(3)
C33 0.033(4) 0.031(3) 0.053(4) 0.009(3) 0.007(3) 0.002(3)
C34 0.052(5) 0.046(4) 0.090(6) 0.037(5) 0.030(5) 0.019(4)
C35 0.054(5) 0.051(5) 0.080(6) 0.030(5) 0.010(4) 0.013(4)
C36 0.070(6) 0.044(4) 0.072(6) 0.033(4) 0.005(5) -0.002(4)
C37 0.059(5) 0.064(5) 0.071(6) 0.038(5) 0.011(4) -0.007(4)
C38 0.039(4) 0.037(4) 0.058(4) 0.017(3) 0.007(3) -0.002(3)
C39 0.062(6) 0.072(6) 0.061(5) -0.007(5) 0.010(5) 0.023(5)
C40 0.084(7) 0.063(6) 0.080(7) 0.023(5) 0.035(6) 0.021(5)
C41 0.093(9) 0.102(9) 0.069(7) 0.021(7) 0.009(6) 0.041(8)
C42 0.066(7) 0.104(10) 0.083(8) -0.004(7) -0.005(6) 0.024(7)
C43 0.067(7) 0.063(6) 0.118(10) 0.000(7) 0.036(7) 0.004(5)
C44 0.074(7) 0.090(8) 0.059(6) 0.024(5) 0.031(5) 0.035(6)
C45 0.092(9) 0.113(10) 0.087(8) -0.024(8) -0.005(7) 0.010(8)
C46 0.092(9) 0.095(9) 0.100(9) 0.030(8) 0.030(8) 0.003(7)
C47 0.088(9) 0.086(8) 0.101(9) 0.040(7) 0.039(7) 0.023(6)
C48 0.195(18) 0.109(11) 0.067(8) 0.013(8) 0.017(9) 0.012(11)
C49 0.17(2) 0.23(3) 0.18(2) -0.13(2) 0.016(18) 0.022(19)
C50 0.19(2) 0.068(8) 0.141(16) 0.012(10) 0.042(15) -0.016(11)
C51 0.113(12) 0.112(11) 0.117(12) 0.042(10) 0.038(10) 0.031(9)
C52 0.138(16) 0.119(13) 0.170(18) 0.028(13) 0.013(14) 0.016(11)
C53 0.159(15) 0.098(10) 0.069(7) 0.024(7) 0.054(9) 0.050(10)
C54 0.107(11) 0.074(8) 0.119(11) 0.034(8) 0.003(9) 0.000(7)
C55 0.121(12) 0.081(9) 0.120(12) 0.063(9) 0.064(10) 0.033(8)
C56 0.192(18) 0.075(9) 0.082(9) 0.045(7) 0.039(11) 0.074(11)
C57 0.177(19) 0.073(9) 0.112(12) 0.025(8) -0.016(12) 0.058(10)
C58 0.078(9) 0.105(11) 0.155(15) 0.059(11) 0.023(10) 0.023(8)
C59 0.58(7) 0.17(3) 0.19(3) 0.11(2) 0.02(4) 0.00(4)

loop_
_atom_type_symbol
_atom_type_description
_atom_type_scat_dispersion_real
_atom_type_scat_dispersion_imag
_atom_type_scat_source
C C 0.0033 0.0016 'International Tables Vol C Tables 4.2.6.8 and 6.1.1.4'
H H 0.0000 0.0000 'International Tables Vol C Tables 4.2.6.8 and 6.1.1.4'
O O 0.0106 0.0060 'International Tables Vol C Tables 4.2.6.8 and 6.1.1.4'
P P 0.1023 0.0942 'International Tables Vol C Tables 4.2.6.8 and 6.1.1.4'
I I -0.4742 1.8119 'International Tables Vol C Tables 4.2.6.8 and 6.1.1.4'
Pt Pt -1.7033 8.3905 'International Tables Vol C Tables 4.2.6.8 and 6.1.1.4'

loop_
_geom_angle_atom_site_label_1
_geom_angle_atom_site_label_2
_geom_angle_atom_site_label_3
_geom_angle
_geom_angle_site_symmetry_1
_geom_angle_site_symmetry_3
_geom_angle_publ_flag
C1 Pt1 P1 96.1(2) . . ?
C1 Pt1 I1 166.3(2) . . ?
P1 Pt1 I1 97.60(4) . . ?
C1 Pt1 Pt2 83.1(2) . . ?
P1 Pt1 Pt2 177.83(4) . . ?
I1 Pt1 Pt2 83.242(18) . . ?
C2A Pt2 C2B 165.9(9) . . ?
C2A Pt2 P2 98.1(4) . . ?
C2B Pt2 P2 93.6(8) . . ?
C2A Pt2 I2B 3.4(4) . . ?
C2B Pt2 I2B 164.0(8) . . ?
P2 Pt2 I2B 101.1(2) . . ?
C2A Pt2 I2A 164.7(4) . . ?
C2B Pt2 I2A 11.2(10) . . ?
P2 Pt2 I2A 96.92(5) . . ?
I2B Pt2 I2A 161.4(2) . . ?
C2A Pt2 Pt1 81.4(4) . . ?
C2B Pt2 Pt1 85.7(8) . . ?
P2 Pt2 Pt1 170.22(5) . . ?
I2B Pt2 Pt1 78.7(2) . . ?
I2A Pt2 Pt1 84.27(2) . . ?
O2A C2A Pt2 176(3) . . ?
O2B C2B Pt2 174(3) . . ?
C9 P1 C3 111.0(3) . . ?
C9 P1 C15 105.1(3) . . ?
C3 P1 C15 106.6(3) . . ?
C9 P1 Pt1 115.7(2) . . ?
C3 P1 Pt1 110.1(2) . . ?
C15 P1 Pt1 107.7(2) . . ?
C21 P2 C33 112.8(3) . . ?
C21 P2 C27 104.7(3) . . ?
C33 P2 C27 103.6(3) . . ?
C21 P2 Pt2 114.7(2) . . ?
C33 P2 Pt2 111.5(2) . . ?
C27 P2 Pt2 108.6(2) . . ?
O1 C1 Pt1 173.2(8) . . ?
C8 C3 C4 110.5(6) . . ?
C8 C3 P1 115.1(5) . . ?
C4 C3 P1 115.0(5) . . ?
C8 C3 H3 105.0 . . ?
C4 C3 H3 105.0 . . ?
P1 C3 H3 105.0 . . ?
C5 C4 C3 110.1(6) . . ?
C5 C4 H4A 109.6 . . ?
C3 C4 H4A 109.6 . . ?
C5 C4 H4B 109.6 . . ?
C3 C4 H4B 109.6 . . ?
H4A C4 H4B 108.2 . . ?
C6 C5 C4 111.6(6) . . ?
C6 C5 H5A 109.3 . . ?
C4 C5 H5A 109.3 . . ?
C6 C5 H5B 109.3 . . ?
C4 C5 H5B 109.3 . . ?
H5A C5 H5B 108.0 . . ?
C5 C6 C7 111.0(6) . . ?
C5 C6 H6A 109.4 . . ?
C7 C6 H6A 109.4 . . ?
C5 C6 H6B 109.4 . . ?
C7 C6 H6B 109.4 . . ?
H6A C6 H6B 108.0 . . ?
C6 C7 C8 111.6(6) . . ?
C6 C7 H7A 109.3 . . ?
C8 C7 H7A 109.3 . . ?
C6 C7 H7B 109.3 . . ?
C8 C7 H7B 109.3 . . ?
H7A C7 H7B 108.0 . . ?
C3 C8 C7 110.4(6) . . ?
C3 C8 H8A 109.6 . . ?
C7 C8 H8A 109.6 . . ?
C3 C8 H8B 109.6 . . ?
C7 C8 H8B 109.6 . . ?
H8A C8 H8B 108.1 . . ?
C10 C9 C14 110.9(5) . . ?
C10 C9 P1 111.7(4) . . ?
C14 C9 P1 117.3(5) . . ?
C10 C9 H9 105.3 . . ?
C14 C9 H9 105.3 . . ?
P1 C9 H9 105.3 . . ?
C9 C10 C11 109.5(6) . . ?
C9 C10 H10A 109.8 . . ?
C11 C10 H10A 109.8 . . ?
C9 C10 H10B 109.8 . . ?
C11 C10 H10B 109.8 . . ?
H10A C10 H10B 108.2 . . ?
C12 C11 C10 112.3(6) . . ?
C12 C11 H11A 109.1 . . ?
C10 C11 H11A 109.1 . . ?
C12 C11 H11B 109.1 . . ?
C10 C11 H11B 109.1 . . ?
H11A C11 H11B 107.9 . . ?
C11 C12 C13 110.9(6) . . ?
C11 C12 H12A 109.5 . . ?
C13 C12 H12A 109.5 . . ?
C11 C12 H12B 109.5 . . ?
C13 C12 H12B 109.5 . . ?
H12A C12 H12B 108.0 . . ?
C12 C13 C14 111.8(6) . . ?
C12 C13 H13A 109.3 . . ?
C14 C13 H13A 109.3 . . ?
C12 C13 H13B 109.3 . . ?
C14 C13 H13B 109.3 . . ?
H13A C13 H13B 107.9 . . ?
C13 C14 C9 109.0(6) . . ?
C13 C14 H14A 109.9 . . ?
C9 C14 H14A 109.9 . . ?
C13 C14 H14B 109.9 . . ?
C9 C14 H14B 109.9 . . ?
H14A C14 H14B 108.3 . . ?
C20 C15 C16 110.0(5) . . ?
C20 C15 P1 109.6(5) . . ?
C16 C15 P1 112.6(4) . . ?
C20 C15 H15 108.2 . . ?
C16 C15 H15 108.2 . . ?
P1 C15 H15 108.2 . . ?
C15 C16 C17 112.1(6) . . ?
C15 C16 H16A 109.2 . . ?
C17 C16 H16A 109.2 . . ?
C15 C16 H16B 109.2 . . ?
C17 C16 H16B 109.2 . . ?
H16A C16 H16B 107.9 . . ?
C18 C17 C16 110.7(6) . . ?
C18 C17 H17A 109.5 . . ?
C16 C17 H17A 109.5 . . ?
C18 C17 H17B 109.5 . . ?
C16 C17 H17B 109.5 . . ?
H17A C17 H17B 108.1 . . ?
C17 C18 C19 110.7(7) . . ?
C17 C18 H18A 109.5 . . ?
C19 C18 H18A 109.5 . . ?
C17 C18 H18B 109.5 . . ?
C19 C18 H18B 109.5 . . ?
H18A C18 H18B 108.1 . . ?
C18 C19 C20 111.3(6) . . ?
C18 C19 H19A 109.4 . . ?
C20 C19 H19A 109.4 . . ?
C18 C19 H19B 109.4 . . ?
C20 C19 H19B 109.4 . . ?
H19A C19 H19B 108.0 . . ?
C15 C20 C19 111.5(6) . . ?
C15 C20 H20A 109.3 . . ?
C19 C20 H20A 109.3 . . ?
C15 C20 H20B 109.3 . . ?
C19 C20 H20B 109.3 . . ?
H20A C20 H20B 108.0 . . ?
C22 C21 C26 110.2(6) . . ?
C22 C21 P2 112.9(5) . . ?
C26 C21 P2 117.1(5) . . ?
C22 C21 H21 105.2 . . ?
C26 C21 H21 105.2 . . ?
P2 C21 H21 105.2 . . ?
C21 C22 C23 109.0(7) . . ?
C21 C22 H22A 109.9 . . ?
C23 C22 H22A 109.9 . . ?
C21 C22 H22B 109.9 . . ?
C23 C22 H22B 109.9 . . ?
H22A C22 H22B 108.3 . . ?
C24 C23 C22 110.0(8) . . ?
C24 C23 H23A 109.7 . . ?
C22 C23 H23A 109.7 . . ?
C24 C23 H23B 109.7 . . ?
C22 C23 H23B 109.7 . . ?
H23A C23 H23B 108.2 . . ?
C25 C24 C23 111.6(7) . . ?
C25 C24 H24A 109.3 . . ?
C23 C24 H24A 109.3 . . ?
C25 C24 H24B 109.3 . . ?
C23 C24 H24B 109.3 . . ?
H24A C24 H24B 108.0 . . ?
C24 C25 C26 111.5(8) . . ?
C24 C25 H25A 109.3 . . ?
C26 C25 H25A 109.3 . . ?
C24 C25 H25B 109.3 . . ?
C26 C25 H25B 109.3 . . ?
H25A C25 H25B 108.0 . . ?
C21 C26 C25 110.0(7) . . ?
C21 C26 H26A 109.7 . . ?
C25 C26 H26A 109.7 . . ?
C21 C26 H26B 109.7 . . ?
C25 C26 H26B 109.7 . . ?
H26A C26 H26B 108.2 . . ?
C28 C27 C32 110.7(6) . . ?
C28 C27 P2 111.3(5) . . ?
C32 C27 P2 111.0(5) . . ?
C28 C27 H27 107.9 . . ?
C32 C27 H27 107.9 . . ?
P2 C27 H27 107.9 . . ?
C29 C28 C27 111.1(6) . . ?
C29 C28 H28A 109.4 . . ?
C27 C28 H28A 109.4 . . ?
C29 C28 H28B 109.4 . . ?
C27 C28 H28B 109.4 . . ?
H28A C28 H28B 108.0 . . ?
C30 C29 C28 111.4(7) . . ?
C30 C29 H29A 109.3 . . ?
C28 C29 H29A 109.3 . . ?
C30 C29 H29B 109.3 . . ?
C28 C29 H29B 109.3 . . ?
H29A C29 H29B 108.0 . . ?
C29 C30 C31 110.7(6) . . ?
C29 C30 H30A 109.5 . . ?
C31 C30 H30A 109.5 . . ?
C29 C30 H30B 109.5 . . ?
C31 C30 H30B 109.5 . . ?
H30A C30 H30B 108.1 . . ?
C30 C31 C32 111.1(6) . . ?
C30 C31 H31A 109.4 . . ?
C32 C31 H31A 109.4 . . ?
C30 C31 H31B 109.4 . . ?
C32 C31 H31B 109.4 . . ?
H31A C31 H31B 108.0 . . ?
C31 C32 C27 112.2(6) . . ?
C31 C32 H32A 109.2 . . ?
C27 C32 H32A 109.2 . . ?
C31 C32 H32B 109.2 . . ?
C27 C32 H32B 109.2 . . ?
H32A C32 H32B 107.9 . . ?
C38 C33 C34 109.7(6) . . ?
C38 C33 P2 112.6(5) . . ?
C34 C33 P2 117.8(5) . . ?
C38 C33 H33 105.2 . . ?
C34 C33 H33 105.2 . . ?
P2 C33 H33 105.2 . . ?
C35 C34 C33 110.8(7) . . ?
C35 C34 H34A 109.5 . . ?
C33 C34 H34A 109.5 . . ?
C35 C34 H34B 109.5 . . ?
C33 C34 H34B 109.5 . . ?
H34A C34 H34B 108.1 . . ?
C34 C35 C36 111.3(8) . . ?
C34 C35 H35A 109.4 . . ?
C36 C35 H35A 109.4 . . ?
C34 C35 H35B 109.4 . . ?
C36 C35 H35B 109.4 . . ?
H35A C35 H35B 108.0 . . ?
C37 C36 C35 111.6(7) . . ?
C37 C36 H36A 109.3 . . ?
C35 C36 H36A 109.3 . . ?
C37 C36 H36B 109.3 . . ?
C35 C36 H36B 109.3 . . ?
H36A C36 H36B 108.0 . . ?
C36 C37 C38 111.7(7) . . ?
C36 C37 H37A 109.3 . . ?
C38 C37 H37A 109.3 . . ?
C36 C37 H37B 109.3 . . ?
C38 C37 H37B 109.3 . . ?
H37A C37 H37B 107.9 . . ?
C33 C38 C37 109.9(7) . . ?
C33 C38 H38A 109.7 . . ?
C37 C38 H38A 109.7 . . ?
C33 C38 H38B 109.7 . . ?
C37 C38 H38B 109.7 . . ?
H38A C38 H38B 108.2 . . ?
C40 C39 C44 116.1(10) . . ?
C40 C39 C45 122.1(12) . . ?
C44 C39 C45 121.8(11) . . ?
C41 C40 C39 121.2(11) . . ?
C41 C40 H40 119.4 . . ?
C39 C40 H40 119.4 . . ?
C42 C41 C40 122.8(12) . . ?
C42 C41 H41 118.6 . . ?
C40 C41 H41 118.6 . . ?
C41 C42 C43 118.3(12) . . ?
C41 C42 H42 120.8 . . ?
C43 C42 H42 120.8 . . ?
C42 C43 C44 122.2(11) . . ?
C42 C43 H43 118.9 . . ?
C44 C43 H43 118.9 . . ?
C43 C44 C39 119.5(10) . . ?
C43 C44 H44 120.3 . . ?
C39 C44 H44 120.3 . . ?
C39 C45 H45A 109.5 . . ?
C39 C45 H45B 109.5 . . ?
H45A C45 H45B 109.5 . . ?
C39 C45 H45C 109.5 . . ?
H45A C45 H45C 109.5 . . ?
H45B C45 H45C 109.5 . . ?
C47 C46 C51 121.0(15) . . ?
C47 C46 C52 120.4(14) . . ?
C51 C46 C52 118.6(15) . . ?
C48 C47 C46 122.2(14) . . ?
C48 C47 H47 118.9 . . ?
C46 C47 H47 118.9 . . ?
C47 C48 C49 115.4(17) . . ?
C47 C48 H48 122.3 . . ?
C49 C48 H48 122.3 . . ?
C50 C49 C48 116.2(18) . . ?
C50 C49 H49 121.9 . . ?
C48 C49 H49 121.9 . . ?
C51 C50 C49 129(2) . . ?
C51 C50 H50 115.3 . . ?
C49 C50 H50 115.3 . . ?
C50 C51 C46 115.0(18) . . ?
C50 C51 H51 122.5 . . ?
C46 C51 H51 122.5 . . ?
C46 C52 H52A 109.5 . . ?
C46 C52 H52B 109.5 . . ?
H52A C52 H52B 109.5 . . ?
C46 C52 H52C 109.5 . . ?
H52A C52 H52C 109.5 . . ?
H52B C52 H52C 109.5 . . ?
C54 C53 C58 116.1(13) . . ?
C54 C53 C59 129(2) . . ?
C58 C53 C59 115(2) . . ?
C55 C54 C53 118.7(15) . . ?
C55 C54 H54A 120.7 . . ?
C53 C54 H54A 120.7 . . ?
C56 C55 C54 121.8(14) . . ?
C56 C55 H55A 119.1 . . ?
C54 C55 H55A 119.1 . . ?
C55 C56 C57 122.8(15) . . ?
C55 C56 H56A 118.6 . . ?
C57 C56 H56A 118.6 . . ?
C56 C57 C58 116.8(18) . . ?
C56 C57 H57A 121.6 . . ?
C58 C57 H57A 121.6 . . ?
C57 C58 C53 123.8(16) . . ?
C57 C58 H58A 118.1 . . ?
C53 C58 H58A 118.1 . . ?
C53 C59 H59A 109.5 . . ?
C53 C59 H59B 109.5 . . ?
H59A C59 H59B 109.5 . . ?
C53 C59 H59C 109.5 . . ?
H59A C59 H59C 109.5 . . ?
H59B C59 H59C 109.5 . . ?
C62 C60 C63 86(4) 2_644 2_644 ?
C62 C60 C64 156(4) 2_644 2_644 ?
C63 C60 C64 73(3) 2_644 2_644 ?
C62 C60 C61 46(3) 2_644 2_644 ?
C63 C60 C61 132(4) 2_644 2_644 ?
C64 C60 C61 154(3) 2_644 2_644 ?
C62 C60 C61 151(4) 2_644 . ?
C63 C60 C61 121(3) 2_644 . ?
C64 C60 C61 48.1(19) 2_644 . ?
C61 C60 C61 106(3) 2_644 . ?
C62 C60 C60 103(4) 2_644 2_644 ?
C63 C60 C60 168(4) 2_644 2_644 ?
C64 C60 C60 97(3) 2_644 2_644 ?
C61 C60 C60 57(2) 2_644 2_644 ?
C61 C60 C60 49.3(19) . 2_644 ?
C62 C61 C64 177(4) . 2_644 ?
C62 C61 C60 46(2) . 2_644 ?
C64 C61 C60 132(3) 2_644 2_644 ?
C62 C61 C60 119(3) . . ?
C64 C61 C60 59(2) 2_644 . ?
C60 C61 C60 74(3) 2_644 . ?
C60 C62 C61 88(4) 2_644 . ?
C60 C62 C63 51(3) 2_644 . ?
C61 C62 C63 139(4) . . ?
C60 C63 C62 43(2) 2_644 . ?
C60 C63 C64 61(3) 2_644 . ?
C62 C63 C64 104(3) . . ?
C61 C64 C60 73(2) 2_644 2_644 ?
C61 C64 C63 118(3) 2_644 . ?
C60 C64 C63 45.8(18) 2_644 . ?

loop_
_geom_bond_atom_site_label_1
_geom_bond_atom_site_label_2
_geom_bond_distance
_geom_bond_site_symmetry_2
_geom_bond_publ_flag
Pt1 C1 1.905(10) . ?
Pt1 P1 2.3535(16) . ?
Pt1 I1 2.6353(7) . ?
Pt1 Pt2 2.6374(5) . ?
Pt2 C2A 1.845(8) . ?
Pt2 C2B 1.856(8) . ?
Pt2 P2 2.3440(17) . ?
Pt2 I2B 2.604(6) . ?
Pt2 I2A 2.6246(11) . ?
O2A C2A 1.140(9) . ?
O2B C2B 1.146(8) . ?
P1 C9 1.843(6) . ?
P1 C3 1.847(7) . ?
P1 C15 1.850(6) . ?
P2 C21 1.841(8) . ?
P2 C33 1.847(7) . ?
P2 C27 1.856(6) . ?
O1 C1 1.015(10) . ?
C3 C8 1.532(9) . ?
C3 C4 1.534(9) . ?
C3 H3 1.0000 . ?
C4 C5 1.529(10) . ?
C4 H4A 0.9900 . ?
C4 H4B 0.9900 . ?
C5 C6 1.521(12) . ?
C5 H5A 0.9900 . ?
C5 H5B 0.9900 . ?
C6 C7 1.531(11) . ?
C6 H6A 0.9900 . ?
C6 H6B 0.9900 . ?
C7 C8 1.535(10) . ?
C7 H7A 0.9900 . ?
C7 H7B 0.9900 . ?
C8 H8A 0.9900 . ?
C8 H8B 0.9900 . ?
C9 C10 1.531(9) . ?
C9 C14 1.541(9) . ?
C9 H9 1.0000 . ?
C10 C11 1.535(10) . ?
C10 H10A 0.9900 . ?
C10 H10B 0.9900 . ?
C11 C12 1.510(11) . ?
C11 H11A 0.9900 . ?
C11 H11B 0.9900 . ?
C12 C13 1.528(11) . ?
C12 H12A 0.9900 . ?
C12 H12B 0.9900 . ?
C13 C14 1.535(9) . ?
C13 H13A 0.9900 . ?
C13 H13B 0.9900 . ?
C14 H14A 0.9900 . ?
C14 H14B 0.9900 . ?
C15 C20 1.527(9) . ?
C15 C16 1.544(9) . ?
C15 H15 1.0000 . ?
C16 C17 1.547(10) . ?
C16 H16A 0.9900 . ?
C16 H16B 0.9900 . ?
C17 C18 1.511(11) . ?
C17 H17A 0.9900 . ?
C17 H17B 0.9900 . ?
C18 C19 1.533(11) . ?
C18 H18A 0.9900 . ?
C18 H18B 0.9900 . ?
C19 C20 1.533(9) . ?
C19 H19A 0.9900 . ?
C19 H19B 0.9900 . ?
C20 H20A 0.9900 . ?
C20 H20B 0.9900 . ?
C21 C22 1.524(10) . ?
C21 C26 1.532(10) . ?
C21 H21 1.0000 . ?
C22 C23 1.552(12) . ?
C22 H22A 0.9900 . ?
C22 H22B 0.9900 . ?
C23 C24 1.535(14) . ?
C23 H23A 0.9900 . ?
C23 H23B 0.9900 . ?
C24 C25 1.487(14) . ?
C24 H24A 0.9900 . ?
C24 H24B 0.9900 . ?
C25 C26 1.536(12) . ?
C25 H25A 0.9900 . ?
C25 H25B 0.9900 . ?
C26 H26A 0.9900 . ?
C26 H26B 0.9900 . ?
C27 C28 1.541(10) . ?
C27 C32 1.543(10) . ?
C27 H27 1.0000 . ?
C28 C29 1.541(10) . ?
C28 H28A 0.9900 . ?
C28 H28B 0.9900 . ?
C29 C30 1.499(12) . ?
C29 H29A 0.9900 . ?
C29 H29B 0.9900 . ?
C30 C31 1.519(11) . ?
C30 H30A 0.9900 . ?
C30 H30B 0.9900 . ?
C31 C32 1.529(11) . ?
C31 H31A 0.9900 . ?
C31 H31B 0.9900 . ?
C32 H32A 0.9900 . ?
C32 H32B 0.9900 . ?
C33 C38 1.527(10) . ?
C33 C34 1.546(10) . ?
C33 H33 1.0000 . ?
C34 C35 1.496(12) . ?
C34 H34A 0.9900 . ?
C34 H34B 0.9900 . ?
C35 C36 1.515(13) . ?
C35 H35A 0.9900 . ?
C35 H35B 0.9900 . ?
C36 C37 1.508(13) . ?
C36 H36A 0.9900 . ?
C36 H36B 0.9900 . ?
C37 C38 1.538(11) . ?
C37 H37A 0.9900 . ?
C37 H37B 0.9900 . ?
C38 H38A 0.9900 . ?
C38 H38B 0.9900 . ?
C39 C40 1.405(15) . ?
C39 C44 1.412(16) . ?
C39 C45 1.488(15) . ?
C40 C41 1.347(17) . ?
C40 H40 0.9500 . ?
C41 C42 1.341(19) . ?
C41 H41 0.9500 . ?
C42 C43 1.351(18) . ?
C42 H42 0.9500 . ?
C43 C44 1.385(16) . ?
C43 H43 0.9500 . ?
C44 H44 0.9500 . ?
C45 H45A 0.9800 . ?
C45 H45B 0.9800 . ?
C45 H45C 0.9800 . ?
C46 C47 1.378(18) . ?
C46 C51 1.43(2) . ?
C46 C52 1.52(2) . ?
C47 C48 1.362(19) . ?
C47 H47 0.9500 . ?
C48 C49 1.50(3) . ?
C48 H48 0.9500 . ?
C49 C50 1.33(3) . ?
C49 H49 0.9500 . ?
C50 C51 1.29(2) . ?
C50 H50 0.9500 . ?
C51 H51 0.9500 . ?
C52 H52A 0.9800 . ?
C52 H52B 0.9800 . ?
C52 H52C 0.9800 . ?
C53 C54 1.41(2) . ?
C53 C58 1.41(2) . ?
C53 C59 1.45(3) . ?
C54 C55 1.36(2) . ?
C54 H54A 0.9500 . ?
C55 C56 1.34(2) . ?
C55 H55A 0.9500 . ?
C56 C57 1.34(2) . ?
C56 H56A 0.9500 . ?
C57 C58 1.35(2) . ?
C57 H57A 0.9500 . ?
C58 H58A 0.9500 . ?
C59 H59A 0.9800 . ?
C59 H59B 0.9800 . ?
C59 H59C 0.9800 . ?
C60 C62 1.03(4) 2_644 ?
C60 C63 1.17(4) 2_644 ?
C60 C64 1.43(5) 2_644 ?
C60 C61 1.43(4) 2_644 ?
C60 C61 1.59(4) . ?
C60 C60 1.81(7) 2_644 ?
C61 C62 1.04(4) . ?
C61 C64 1.24(4) 2_644 ?
C61 C60 1.43(4) 2_644 ?
C62 C60 1.03(4) 2_644 ?
C62 C63 1.50(4) . ?
C63 C60 1.17(4) 2_644 ?
C63 C64 1.55(4) . ?
C64 C61 1.24(4) 2_644 ?
C64 C60 1.43(5) 2_644 ?

loop_
_geom_torsion_atom_site_label_1
_geom_torsion_atom_site_label_2
_geom_torsion_atom_site_label_3
_geom_torsion_atom_site_label_4
_geom_torsion
_geom_torsion_site_symmetry_1
_geom_torsion_site_symmetry_2
_geom_torsion_site_symmetry_3
_geom_torsion_site_symmetry_4
_geom_torsion_publ_flag
C1 Pt1 Pt2 C2A 98.5(5) . . . . ?
P1 Pt1 Pt2 C2A 31.2(12) . . . . ?
I1 Pt1 Pt2 C2A -81.9(4) . . . . ?
C1 Pt1 Pt2 C2B -87.3(10) . . . . ?
P1 Pt1 Pt2 C2B -154.5(15) . . . . ?
I1 Pt1 Pt2 C2B 92.4(10) . . . . ?
C1 Pt1 Pt2 P2 -173.7(4) . . . . ?
P1 Pt1 Pt2 P2 119.0(11) . . . . ?
I1 Pt1 Pt2 P2 5.9(3) . . . . ?
C1 Pt1 Pt2 I2B 96.4(4) . . . . ?
P1 Pt1 Pt2 I2B 29.1(11) . . . . ?
I1 Pt1 Pt2 I2B -84.0(3) . . . . ?
C1 Pt1 Pt2 I2A -76.2(3) . . . . ?
P1 Pt1 Pt2 I2A -143.4(11) . . . . ?
I1 Pt1 Pt2 I2A 103.48(3) . . . . ?
C2B Pt2 C2A O2A -135(27) . . . . ?
P2 Pt2 C2A O2A 79(27) . . . . ?
I2B Pt2 C2A O2A -74(27) . . . . ?
I2A Pt2 C2A O2A -91(27) . . . . ?
Pt1 Pt2 C2A O2A -111(27) . . . . ?
C2A Pt2 C2B O2B -148(33) . . . . ?
P2 Pt2 C2B O2B -2(35) . . . . ?
I2B Pt2 C2B O2B -159(33) . . . . ?
I2A Pt2 C2B O2B 106(36) . . . . ?
Pt1 Pt2 C2B O2B -172(35) . . . . ?
C1 Pt1 P1 C9 166.5(4) . . . . ?
I1 Pt1 P1 C9 -13.7(2) . . . . ?
Pt2 Pt1 P1 C9 -126.5(11) . . . . ?
C1 Pt1 P1 C3 39.6(3) . . . . ?
I1 Pt1 P1 C3 -140.5(2) . . . . ?
Pt2 Pt1 P1 C3 106.6(11) . . . . ?
C1 Pt1 P1 C15 -76.3(3) . . . . ?
I1 Pt1 P1 C15 103.5(2) . . . . ?
Pt2 Pt1 P1 C15 -9.3(12) . . . . ?
C2A Pt2 P2 C21 -149.4(5) . . . . ?
C2B Pt2 P2 C21 38.5(10) . . . . ?
I2B Pt2 P2 C21 -147.8(4) . . . . ?
I2A Pt2 P2 C21 27.8(2) . . . . ?
Pt1 Pt2 P2 C21 124.3(3) . . . . ?
C2A Pt2 P2 C33 -19.6(5) . . . . ?
C2B Pt2 P2 C33 168.3(10) . . . . ?
I2B Pt2 P2 C33 -18.0(4) . . . . ?
I2A Pt2 P2 C33 157.6(3) . . . . ?
Pt1 Pt2 P2 C33 -106.0(3) . . . . ?
C2A Pt2 P2 C27 93.9(5) . . . . ?
C2B Pt2 P2 C27 -78.2(10) . . . . ?
I2B Pt2 P2 C27 95.5(4) . . . . ?
I2A Pt2 P2 C27 -88.9(2) . . . . ?
Pt1 Pt2 P2 C27 7.5(4) . . . . ?
P1 Pt1 C1 O1 -59(7) . . . . ?
I1 Pt1 C1 O1 121(6) . . . . ?
Pt2 Pt1 C1 O1 123(7) . . . . ?
C9 P1 C3 C8 47.8(6) . . . . ?
C15 P1 C3 C8 -66.1(6) . . . . ?
Pt1 P1 C3 C8 177.3(4) . . . . ?
C9 P1 C3 C4 -82.3(5) . . . . ?
C15 P1 C3 C4 163.7(5) . . . . ?
Pt1 P1 C3 C4 47.2(5) . . . . ?
C8 C3 C4 C5 58.0(8) . . . . ?
P1 C3 C4 C5 -169.6(5) . . . . ?
C3 C4 C5 C6 -57.3(8) . . . . ?
C4 C5 C6 C7 55.5(9) . . . . ?
C5 C6 C7 C8 -54.7(9) . . . . ?
C4 C3 C8 C7 -57.3(8) . . . . ?
P1 C3 C8 C7 170.4(5) . . . . ?
C6 C7 C8 C3 55.7(8) . . . . ?
C3 P1 C9 C10 57.2(5) . . . . ?
C15 P1 C9 C10 172.1(5) . . . . ?
Pt1 P1 C9 C10 -69.3(5) . . . . ?
C3 P1 C9 C14 -72.5(6) . . . . ?
C15 P1 C9 C14 42.4(6) . . . . ?
Pt1 P1 C9 C14 161.1(4) . . . . ?
C14 C9 C10 C11 -58.0(8) . . . . ?
P1 C9 C10 C11 169.1(5) . . . . ?
C9 C10 C11 C12 56.2(9) . . . . ?
C10 C11 C12 C13 -55.0(9) . . . . ?
C11 C12 C13 C14 55.5(9) . . . . ?
C12 C13 C14 C9 -57.0(8) . . . . ?
C10 C9 C14 C13 58.5(8) . . . . ?
P1 C9 C14 C13 -171.4(5) . . . . ?
C9 P1 C15 C20 59.5(5) . . . . ?
C3 P1 C15 C20 177.4(4) . . . . ?
Pt1 P1 C15 C20 -64.4(5) . . . . ?
C9 P1 C15 C16 -177.8(5) . . . . ?
C3 P1 C15 C16 -59.9(6) . . . . ?
Pt1 P1 C15 C16 58.3(5) . . . . ?
C20 C15 C16 C17 -54.5(8) . . . . ?
P1 C15 C16 C17 -177.0(5) . . . . ?
C15 C16 C17 C18 55.9(9) . . . . ?
C16 C17 C18 C19 -56.4(9) . . . . ?
C17 C18 C19 C20 57.3(9) . . . . ?
C16 C15 C20 C19 54.8(8) . . . . ?
P1 C15 C20 C19 179.0(5) . . . . ?
C18 C19 C20 C15 -56.8(9) . . . . ?
C33 P2 C21 C22 -71.6(6) . . . . ?
C27 P2 C21 C22 176.5(6) . . . . ?
Pt2 P2 C21 C22 57.5(6) . . . . ?
C33 P2 C21 C26 57.9(7) . . . . ?
C27 P2 C21 C26 -54.0(7) . . . . ?
Pt2 P2 C21 C26 -172.9(5) . . . . ?
C26 C21 C22 C23 59.8(10) . . . . ?
P2 C21 C22 C23 -167.2(6) . . . . ?
C21 C22 C23 C24 -58.1(10) . . . . ?
C22 C23 C24 C25 56.7(11) . . . . ?
C23 C24 C25 C26 -55.9(11) . . . . ?
C22 C21 C26 C25 -58.8(10) . . . . ?
P2 C21 C26 C25 170.4(6) . . . . ?
C24 C25 C26 C21 56.6(10) . . . . ?
C21 P2 C27 C28 -59.0(6) . . . . ?
C33 P2 C27 C28 -177.4(5) . . . . ?
Pt2 P2 C27 C28 64.0(5) . . . . ?
C21 P2 C27 C32 177.1(5) . . . . ?
C33 P2 C27 C32 58.7(5) . . . . ?
Pt2 P2 C27 C32 -59.9(5) . . . . ?
C32 C27 C28 C29 -52.6(8) . . . . ?
P2 C27 C28 C29 -176.6(5) . . . . ?
C27 C28 C29 C30 56.6(9) . . . . ?
C28 C29 C30 C31 -58.6(9) . . . . ?
C29 C30 C31 C32 57.5(10) . . . . ?
C30 C31 C32 C27 -54.7(9) . . . . ?
C28 C27 C32 C31 52.3(8) . . . . ?
P2 C27 C32 C31 176.5(5) . . . . ?
C21 P2 C33 C38 66.8(6) . . . . ?
C27 P2 C33 C38 179.4(5) . . . . ?
Pt2 P2 C33 C38 -64.0(5) . . . . ?
C21 P2 C33 C34 -62.4(7) . . . . ?
C27 P2 C33 C34 50.2(7) . . . . ?
Pt2 P2 C33 C34 166.8(6) . . . . ?
C38 C33 C34 C35 58.6(10) . . . . ?
P2 C33 C34 C35 -170.9(6) . . . . ?
C33 C34 C35 C36 -57.2(11) . . . . ?
C34 C35 C36 C37 55.4(11) . . . . ?
C35 C36 C37 C38 -54.6(11) . . . . ?
C34 C33 C38 C37 -57.0(9) . . . . ?
P2 C33 C38 C37 169.8(6) . . . . ?
C36 C37 C38 C33 55.9(10) . . . . ?
C44 C39 C40 C41 -0.2(14) . . . . ?
C45 C39 C40 C41 -179.9(10) . . . . ?
C39 C40 C41 C42 -0.5(17) . . . . ?
C40 C41 C42 C43 1.1(18) . . . . ?
C41 C42 C43 C44 -1.0(17) . . . . ?
C42 C43 C44 C39 0.3(15) . . . . ?
C40 C39 C44 C43 0.3(13) . . . . ?
C45 C39 C44 C43 -180.0(10) . . . . ?
C51 C46 C47 C48 5(2) . . . . ?
C52 C46 C47 C48 -177.1(15) . . . . ?
C46 C47 C48 C49 0(2) . . . . ?
C47 C48 C49 C50 -7(3) . . . . ?
C48 C49 C50 C51 10(4) . . . . ?
C49 C50 C51 C46 -5(3) . . . . ?
C47 C46 C51 C50 -3(2) . . . . ?
C52 C46 C51 C50 178.8(15) . . . . ?
C58 C53 C54 C55 0.4(19) . . . . ?
C59 C53 C54 C55 175.9(17) . . . . ?
C53 C54 C55 C56 0.6(19) . . . . ?
C54 C55 C56 C57 -1(2) . . . . ?
C55 C56 C57 C58 0.9(19) . . . . ?
C56 C57 C58 C53 0(2) . . . . ?
C54 C53 C58 C57 -1(2) . . . . ?
C59 C53 C58 C57 -176.9(16) . . . . ?
C62 C60 C61 C62 26(11) 2_644 . . . ?
C63 C60 C61 C62 -180(4) 2_644 . . . ?
C64 C60 C61 C62 -177(4) 2_644 . . . ?
C61 C60 C61 C62 9(4) 2_644 . . . ?
C60 C60 C61 C62 9(4) 2_644 . . . ?
C62 C60 C61 C64 -157(9) 2_644 . . 2_644 ?
C63 C60 C61 C64 -3(3) 2_644 . . 2_644 ?
C61 C60 C61 C64 -174(3) 2_644 . . 2_644 ?
C60 C60 C61 C64 -174(3) 2_644 . . 2_644 ?
C62 C60 C61 C60 17(7) 2_644 . . 2_644 ?
C63 C60 C61 C60 171(5) 2_644 . . 2_644 ?
C64 C60 C61 C60 174(3) 2_644 . . 2_644 ?
C61 C60 C61 C60 0.000(6) 2_644 . . 2_644 ?
C64 C61 C62 C60 -63(63) 2_644 . . 2_644 ?
C60 C61 C62 C60 -12(5) . . . 2_644 ?
C64 C61 C62 C63 -64(64) 2_644 . . . ?
C60 C61 C62 C63 -1(4) 2_644 . . . ?
C60 C61 C62 C63 -13(7) . . . . ?
C61 C62 C63 C60 1(5) . . . 2_644 ?
C60 C62 C63 C64 9(4) 2_644 . . . ?
C61 C62 C63 C64 10(6) . . . . ?
C60 C63 C64 C61 3(3) 2_644 . . 2_644 ?
C62 C63 C64 C61 -4(4) . . . 2_644 ?
C62 C63 C64 C60 -7(3) . . . 2_644 ?
